data_1556570
loop_
_publ_author_name
'Zheng, Guijuan'
'Zhou, Junfei'
'Huang, Lang'
'Zhang, Hao'
'Sun, Na'
'Zhang, Hanqi'
'Jin, Pengfei'
'Yue, Mingbo'
'Meng, Lingkui'
'Yao, Guangmin'

_publ_section_title
;
 Antinociceptive Grayanane Diterpenoids from the Leaves of <i>Pieris
 japonica</i>.
;
_journal_issue 12
_journal_name_full 'Journal of natural products'
_journal_page_first 3330
_journal_page_last 3339
_journal_paper_doi 10.1021/acs.jnatprod.9b00569
_journal_volume 82
_journal_year 2019
_chemical_absolute_configuration ad
_chemical_formula_sum 'C20 H30 O4'
_chemical_formula_weight 334.44
_space_group_IT_number 96
_space_group_name_Hall 'P 4nw 2abw'
_space_group_name_H-M_alt 'P 43 21 2'
_symmetry_cell_setting tetragonal
_symmetry_space_group_name_Hall 'P 4nw 2abw'
_symmetry_space_group_name_H-M 'P 43 21 2'
_atom_sites_solution_hydrogens geom
_atom_sites_solution_primary direct
_atom_sites_solution_secondary difmap
_audit_creation_method SHELXL-97
_cell_angle_alpha 90.00
_cell_angle_beta 90.00
_cell_angle_gamma 90.00
_cell_formula_units_Z 8
_cell_length_a 9.247(5)
_cell_length_b 9.247(5)
_cell_length_c 42.695(7)
_cell_measurement_reflns_used 22531
_cell_measurement_temperature 298(2)
_cell_measurement_theta_max 66.54
_cell_measurement_theta_min 4.14
_cell_volume 3651(3)
_computing_cell_refinement 'SAINT (Bruker, 2008)'
_computing_data_collection 'APEX2 (Bruker, 2008)'
_computing_data_reduction 'SAINT (Bruker, 2008)'
_computing_molecular_graphics 'DIAMOND (Brandenburg & Berndt, 1999)'
_computing_publication_material 'SHELXL97 (Sheldrick, 2008)'
_computing_structure_refinement 'SHELXL97 (Sheldrick, 2008)'
_computing_structure_solution 'SHELXS97 (Sheldrick, 2008)'
_diffrn_ambient_temperature 298(2)
_diffrn_measured_fraction_theta_full 0.991
_diffrn_measured_fraction_theta_max 0.992
_diffrn_measurement_device_type 'Bruker APEXII CCD area-detector'
_diffrn_measurement_method '\f and \w'
_diffrn_radiation_monochromator graphite
_diffrn_radiation_source 'fine-focus sealed tube'
_diffrn_radiation_type CuK\a
_diffrn_radiation_wavelength 1.54184
_diffrn_reflns_av_R_equivalents 0.0379
_diffrn_reflns_av_sigmaI/netI 0.0174
_diffrn_reflns_limit_h_max 11
_diffrn_reflns_limit_h_min -11
_diffrn_reflns_limit_k_max 10
_diffrn_reflns_limit_k_min -10
_diffrn_reflns_limit_l_max 51
_diffrn_reflns_limit_l_min -50
_diffrn_reflns_number 22843
_diffrn_reflns_theta_full 67.51
_diffrn_reflns_theta_max 67.51
_diffrn_reflns_theta_min 4.14
_exptl_absorpt_coefficient_mu 0.665
_exptl_absorpt_correction_T_max 0.9365
_exptl_absorpt_correction_T_min 0.8255
_exptl_absorpt_correction_type multi-scan
_exptl_absorpt_process_details '(SADABS; Bruker, 2008)'
_exptl_crystal_colour colourless
_exptl_crystal_density_diffrn 1.217
_exptl_crystal_density_method 'not measured'
_exptl_crystal_description block
_exptl_crystal_F_000 1456
_exptl_crystal_size_max 0.30
_exptl_crystal_size_mid 0.20
_exptl_crystal_size_min 0.10
_refine_diff_density_max 0.662
_refine_diff_density_min -0.600
_refine_diff_density_rms 0.146
_refine_ls_abs_structure_details
;
Flack 0.12(8) determined using 1143 quotients [(I+)-(I-)]/[(I+)+(I-)]
 (Parsons, Flack and Wagner, Acta Cryst. B69 (2013) 249-259);
Hooft <i>et al.</i> (2010) and Spek (2009);
Hooft parameter = 0.11(8), 1265 Bijvoet pairs.
;
_refine_ls_extinction_method none
_refine_ls_goodness_of_fit_ref 1.064
_refine_ls_hydrogen_treatment constr
_refine_ls_matrix_type full
_refine_ls_number_parameters 258
_refine_ls_number_reflns 3276
_refine_ls_number_restraints 51
_refine_ls_restrained_S_all 1.090
_refine_ls_R_factor_all 0.0833
_refine_ls_R_factor_gt 0.0817
_refine_ls_shift/su_max 0.001
_refine_ls_shift/su_mean 0.000
_refine_ls_structure_factor_coef Fsqd
_refine_ls_weighting_details 'calc w=1/[\s^2^(Fo^2^)+(0.1451P)^2^+1.5997P] where P=(Fo^2^+2Fc^2^)/3'
_refine_ls_weighting_scheme calc
_refine_ls_wR_factor_gt 0.2185
_refine_ls_wR_factor_ref 0.2204
_reflns_number_gt 3148
_reflns_number_total 3276
_reflns_threshold_expression I>2sigma(I)
_cod_data_source_file np9b00569_si_002.cif
_cod_data_source_block 180314_ygm_zgj2_12_1a
_cod_depositor_comments 'Adding full bibliography for 1556567--1556572.cif.'
_cod_database_code 1556570

loop_
_symmetry_equiv_pos_as_xyz
'x, y, z'
'x+1/2, -y+1/2, -z+1/4'
'-x, -y, z+1/2'
'-x+1/2, y+1/2, -z+3/4'
'y, x, -z'
'y+1/2, -x+1/2, z+1/4'
'-y+1/2, x+1/2, z+3/4'
'-y, -x, -z+1/2'

loop_
_atom_site_label
_atom_site_type_symbol
_atom_site_fract_x
_atom_site_fract_y
_atom_site_fract_z
_atom_site_U_iso_or_equiv
_atom_site_adp_type
_atom_site_occupancy
_atom_site_symmetry_multiplicity
_atom_site_calc_flag
_atom_site_refinement_flags
_atom_site_disorder_assembly
_atom_site_disorder_group
C1 C 0.8242(3) 0.3319(3) 0.93382(7) 0.0449(7) Uani 1 1 d . A .
H1 H 0.8763 0.3342 0.9138 0.054 Uiso 1 1 calc R . .
C2 C 0.6655(4) 0.2993(4) 0.92639(9) 0.0585(9) Uani 1 1 d . . .
H2A H 0.6457 0.3173 0.9044 0.070 Uiso 1 1 calc R . .
H2B H 0.6025 0.3602 0.9389 0.070 Uiso 1 1 calc R . .
C3 C 0.6402(4) 0.1394(5) 0.93423(9) 0.0611(10) Uani 1 1 d . . .
H3C H 0.5870 0.0932 0.9171 0.073 Uiso 1 1 calc R . .
C4 C 0.7920(4) 0.0715(3) 0.93691(7) 0.0477(8) Uani 1 1 d . . .
C5 C 0.8784(3) 0.1964(3) 0.95212(7) 0.0403(7) Uani 1 1 d . . .
C6 C 1.0427(4) 0.1836(4) 0.95096(7) 0.0476(7) Uani 1 1 d . . .
H6 H 1.0710 0.1712 0.9290 0.057 Uiso 1 1 calc R . .
C7 C 1.1248(4) 0.3143(4) 0.96388(8) 0.0571(9) Uani 1 1 d . A .
H7A H 1.2219 0.2827 0.9691 0.069 Uiso 1 1 calc R . .
H7B H 1.0785 0.3427 0.9833 0.069 Uiso 1 1 calc R . .
C8 C 1.1379(4) 0.4497(4) 0.94330(7) 0.0583(9) Uani 1 1 d D . .
C9 C 0.9967(5) 0.5456(4) 0.94210(8) 0.0630(11) Uani 1 1 d . A .
H9 H 1.0105 0.6245 0.9571 0.076 Uiso 1 1 calc R . .
C10 C 0.8587(4) 0.4714(3) 0.95081(8) 0.0497(8) Uani 1 1 d . . .
C11 C 0.9813(6) 0.6161(5) 0.90931(11) 0.0743(12) Uani 1 1 d . . .
H11A H 0.9357 0.5463 0.8955 0.089 Uiso 1 1 calc R A .
H11B H 0.9159 0.6976 0.9112 0.089 Uiso 1 1 calc R . .
C12 C 1.1178(7) 0.6685(6) 0.89369(11) 0.0961(19) Uani 1 1 d U A .
H12A H 1.1027 0.6725 0.8712 0.115 Uiso 1 1 calc R . .
H12B H 1.1392 0.7657 0.9009 0.115 Uiso 1 1 calc R . .
C13 C 1.2438(6) 0.5723(7) 0.90059(9) 0.0996(17) Uani 1 1 d DU . .
H13 H 1.3167 0.5712 0.8839 0.120 Uiso 0.615(6) 1 calc PR A 1
H13' H 1.3048 0.5581 0.8810 0.120 Uiso 0.385(6) 1 d PR A 2
C14 C 1.1898(5) 0.4222(6) 0.90966(9) 0.0733(12) Uani 1 1 d . A .
H14A H 1.2670 0.3512 0.9090 0.088 Uiso 1 1 calc R . .
H14B H 1.1112 0.3907 0.8962 0.088 Uiso 1 1 calc R . .
C15 C 1.2372(9) 0.5676(8) 0.95570(12) 0.0621(19) Uani 0.615(6) 1 d PD A 1
H15 H 1.2526 0.5893 0.9767 0.075 Uiso 0.615(6) 1 calc PR A 1
C16 C 1.2987(10) 0.6350(11) 0.93132(10) 0.090(2) Uani 0.615(6) 1 d PDU A 1
C17 C 1.3809(11) 0.7940(9) 0.9371(2) 0.113(3) Uani 0.615(6) 1 d PDU A 1
H17A H 1.4812 0.7687 0.9409 0.135 Uiso 0.615(6) 1 calc PR A 1
H17B H 1.3794 0.8402 0.9167 0.135 Uiso 0.615(6) 1 calc PR A 1
C15' C 1.2849(4) 0.5146(7) 0.95079(16) 0.039(2) Uani 0.385(6) 1 d PD A 2
H15' H 1.3230 0.5140 0.9709 0.046 Uiso 0.385(6) 1 calc PR A 2
C16' C 1.3561(5) 0.5728(8) 0.92654(11) 0.042(2) Uani 0.385(6) 1 d PD A 2
C17' C 1.4848(7) 0.6656(5) 0.92585(15) 0.0327(15) Uani 0.385(6) 1 d PD A 2
H17C H 1.5117 0.6894 0.9472 0.039 Uiso 0.385(6) 1 calc PR A 2
H17D H 1.5642 0.6117 0.9167 0.039 Uiso 0.385(6) 1 calc PR A 2
C19 C 0.8444(5) 0.0373(4) 0.90353(9) 0.0671(10) Uani 1 1 d . . .
H19A H 0.9434 0.0061 0.9042 0.101 Uiso 1 1 calc R . .
H19B H 0.8369 0.1225 0.8908 0.101 Uiso 1 1 calc R . .
H19C H 0.7856 -0.0380 0.8947 0.101 Uiso 1 1 calc R . .
C18 C 0.7918(6) -0.0697(4) 0.95578(11) 0.0711(11) Uani 1 1 d . . .
H18A H 0.7265 -0.1374 0.9463 0.107 Uiso 1 1 calc R . .
H18B H 0.7614 -0.0503 0.9769 0.107 Uiso 1 1 calc R . .
H18C H 0.8876 -0.1098 0.9560 0.107 Uiso 1 1 calc R . .
C20 C 0.7730(6) 0.5259(5) 0.97255(10) 0.0748(12) Uani 1 1 d . A .
H20A H 0.7982 0.6114 0.9826 0.090 Uiso 1 1 calc R . .
H20B H 0.6875 0.4788 0.9778 0.090 Uiso 1 1 calc R . .
O1 O 0.5586(3) 0.1268(5) 0.96280(9) 0.0985(13) Uani 1 1 d . . .
H1O H 0.6139 0.1077 0.9772 0.148 Uiso 1 1 d R . .
O2 O 0.8299(3) 0.2002(2) 0.98405(5) 0.0488(5) Uani 1 1 d . . .
H2 H 0.8546 0.2768 0.9921 0.073 Uiso 1 1 d R . .
O3 O 1.0842(3) 0.0562(3) 0.96749(6) 0.0619(7) Uani 1 1 d . . .
H3 H 1.1330 0.0048 0.9559 0.093 Uiso 1 1 d R . .
O4 O 1.3524(4) 0.9089(7) 0.95870(10) 0.0782(16) Uani 0.615(6) 1 d PDU A 1
H4 H 1.3834 0.9899 0.9628 0.117 Uiso 0.615(6) 1 d PR A 1
O4' O 1.4658(6) 0.7969(5) 0.90865(12) 0.0419(15) Uani 0.385(6) 1 d PD A 2
H4' H 1.4069 0.8422 0.9190 0.063 Uiso 0.385(6) 1 d PR A 2

loop_
_atom_site_aniso_label
_atom_site_aniso_U_11
_atom_site_aniso_U_22
_atom_site_aniso_U_33
_atom_site_aniso_U_23
_atom_site_aniso_U_13
_atom_site_aniso_U_12
C1 0.0476(17) 0.0431(16) 0.0441(14) 0.0023(12) -0.0007(12) 0.0013(13)
C2 0.0455(19) 0.058(2) 0.072(2) 0.0104(17) -0.0115(16) 0.0054(15)
C3 0.0474(18) 0.076(2) 0.0602(19) 0.0165(17) -0.0049(15) -0.0177(18)
C4 0.0580(19) 0.0380(16) 0.0470(15) 0.0043(13) -0.0073(14) -0.0052(14)
C5 0.0438(16) 0.0387(15) 0.0384(13) 0.0031(11) 0.0010(11) -0.0002(12)
C6 0.0457(17) 0.0534(19) 0.0436(14) 0.0062(13) 0.0017(13) 0.0016(14)
C7 0.0458(18) 0.081(3) 0.0449(15) 0.0138(16) -0.0079(13) -0.0153(17)
C8 0.058(2) 0.075(2) 0.0423(15) 0.0089(16) -0.0097(14) -0.0263(18)
C9 0.098(3) 0.0373(17) 0.0532(18) -0.0041(14) -0.0036(18) -0.0168(18)
C10 0.067(2) 0.0328(14) 0.0495(16) 0.0014(12) -0.0038(15) 0.0039(14)
C11 0.102(3) 0.047(2) 0.074(2) 0.0156(18) -0.009(2) -0.012(2)
C12 0.134(4) 0.089(3) 0.065(2) 0.029(2) -0.025(3) -0.065(3)
C13 0.079(3) 0.153(5) 0.066(2) 0.040(3) -0.012(2) -0.058(3)
C14 0.053(2) 0.114(4) 0.0529(19) 0.021(2) 0.0028(16) -0.007(2)
C15 0.068(4) 0.065(5) 0.054(3) 0.005(3) -0.013(3) -0.026(4)
C16 0.060(4) 0.143(6) 0.066(3) 0.025(4) -0.006(3) -0.051(4)
C17 0.086(5) 0.161(6) 0.090(4) 0.006(4) 0.009(4) -0.058(5)
C15' 0.045(5) 0.024(4) 0.046(4) 0.002(3) 0.001(3) 0.026(3)
C16' 0.034(4) 0.041(4) 0.051(4) -0.004(3) 0.014(3) 0.025(3)
C17' 0.027(3) 0.033(3) 0.038(3) 0.002(3) 0.003(2) 0.000(3)
C19 0.092(3) 0.052(2) 0.0567(19) -0.0126(16) -0.005(2) -0.006(2)
C18 0.091(3) 0.0430(19) 0.080(2) 0.0151(18) -0.012(2) -0.0132(19)
C20 0.098(3) 0.051(2) 0.075(2) -0.0073(19) 0.010(2) 0.019(2)
O1 0.0540(17) 0.147(4) 0.095(2) 0.048(2) 0.0178(16) 0.0035(19)
O2 0.0560(14) 0.0509(13) 0.0395(10) 0.0014(9) 0.0054(9) 0.0025(10)
O3 0.0582(15) 0.0600(16) 0.0673(14) 0.0106(12) -0.0012(12) 0.0214(12)
O4 0.0289(19) 0.149(5) 0.057(2) 0.009(3) 0.0116(16) -0.011(2)
O4' 0.043(3) 0.034(3) 0.049(3) 0.011(2) -0.002(2) -0.009(2)

loop_
_atom_type_symbol
_atom_type_description
_atom_type_scat_dispersion_real
_atom_type_scat_dispersion_imag
_atom_type_scat_source
C C 0.0181 0.0091 'International Tables Vol C Tables 4.2.6.8 and 6.1.1.4'
H H 0.0000 0.0000 'International Tables Vol C Tables 4.2.6.8 and 6.1.1.4'
O O 0.0492 0.0322 'International Tables Vol C Tables 4.2.6.8 and 6.1.1.4'

loop_
_geom_angle_atom_site_label_1
_geom_angle_atom_site_label_2
_geom_angle_atom_site_label_3
_geom_angle
C10 C1 C2 118.0(3)
C10 C1 C5 112.1(2)
C2 C1 C5 104.7(3)
C10 C1 H1 107.2
C2 C1 H1 107.2
C5 C1 H1 107.2
C1 C2 C3 106.9(3)
C1 C2 H2A 110.3
C3 C2 H2A 110.3
C1 C2 H2B 110.3
C3 C2 H2B 110.3
H2A C2 H2B 108.6
O1 C3 C2 110.1(4)
O1 C3 C4 112.4(3)
C2 C3 C4 105.6(3)
O1 C3 H3C 109.5
C2 C3 H3C 109.5
C4 C3 H3C 109.5
C18 C4 C19 108.2(3)
C18 C4 C3 112.6(3)
C19 C4 C3 107.6(3)
C18 C4 C5 114.6(3)
C19 C4 C5 112.3(3)
C3 C4 C5 101.4(3)
O2 C5 C6 110.1(2)
O2 C5 C4 104.8(2)
C6 C5 C4 116.3(3)
O2 C5 C1 110.8(2)
C6 C5 C1 111.5(3)
C4 C5 C1 102.9(2)
O3 C6 C5 108.4(3)
O3 C6 C7 109.9(3)
C5 C6 C7 114.9(3)
O3 C6 H6 107.8
C5 C6 H6 107.8
C7 C6 H6 107.8
C6 C7 C8 118.5(3)
C6 C7 H7A 107.7
C8 C7 H7A 107.7
C6 C7 H7B 107.7
C8 C7 H7B 107.7
H7A C7 H7B 107.1
C15' C8 C15 26.3(3)
C15' C8 C7 105.8(3)
C15 C8 C7 115.7(3)
C15' C8 C14 89.0(4)
C15 C8 C14 104.9(4)
C7 C8 C14 115.2(4)
C15' C8 C9 121.6(4)
C15 C8 C9 96.2(5)
C7 C8 C9 114.3(3)
C14 C8 C9 108.7(3)
C10 C9 C11 109.8(3)
C10 C9 C8 116.1(3)
C11 C9 C8 110.0(3)
C10 C9 H9 106.8
C11 C9 H9 106.8
C8 C9 H9 106.8
C20 C10 C9 120.8(4)
C20 C10 C1 122.4(4)
C9 C10 C1 116.9(3)
C12 C11 C9 117.2(4)
C12 C11 H11A 108.0
C9 C11 H11A 108.0
C12 C11 H11B 108.0
C9 C11 H11B 108.0
H11A C11 H11B 107.2
C13 C12 C11 112.0(4)
C13 C12 H12A 109.2
C11 C12 H12A 109.2
C13 C12 H12B 109.2
C11 C12 H12B 109.2
H12A C12 H12B 107.9
C12 C13 C16' 132.5(5)
C12 C13 C16 101.7(6)
C16' C13 C16 30.9(5)
C12 C13 C14 109.7(4)
C16' C13 C14 92.4(4)
C16 C13 C14 103.7(4)
C12 C13 H13 113.6
C16' C13 H13 93.4
C16 C13 H13 113.6
C14 C13 H13 113.6
C12 C13 H13' 110.3
C16' C13 H13' 102.7
C16 C13 H13' 124.9
C14 C13 H13' 105.8
H13 C13 H13' 11.7
C13 C14 C8 100.9(4)
C13 C14 H14A 111.6
C8 C14 H14A 111.6
C13 C14 H14B 111.6
C8 C14 H14B 111.6
H14A C14 H14B 109.4
C16 C15 C8 108.6(4)
C16 C15 H15 125.7
C8 C15 H15 125.7
C15 C16 C13 110.6(4)
C15 C16 C17 119.1(5)
C13 C16 C17 127.9(5)
O4 C17 C16 131.6(7)
O4 C17 H17A 104.3
C16 C17 H17A 104.3
O4 C17 H17B 104.3
C16 C17 H17B 104.3
H17A C17 H17B 105.6
O4 C17 H4' 103.1
C16 C17 H4' 114.7
H17A C17 H4' 90.4
H17B C17 H4' 16.3
C16' C15' C8 115.8(5)
C16' C15' H15' 122.1
C8 C15' H15' 122.1
C15' C16' C17' 130.5(4)
C15' C16' C13 103.1(5)
C17' C16' C13 122.8(5)
O4' C17' C16' 114.0(5)
O4' C17' H17C 108.7
C16' C17' H17C 108.7
O4' C17' H17D 108.7
C16' C17' H17D 108.7
H17C C17' H17D 107.6
C4 C19 H19A 109.5
C4 C19 H19B 109.5
H19A C19 H19B 109.5
C4 C19 H19C 109.5
H19A C19 H19C 109.5
H19B C19 H19C 109.5
C4 C18 H18A 109.5
C4 C18 H18B 109.5
H18A C18 H18B 109.5
C4 C18 H18C 109.5
H18A C18 H18C 109.5
H18B C18 H18C 109.5
C10 C20 H20A 120.0
C10 C20 H20B 120.0
H20A C20 H20B 120.0
C3 O1 H1O 109.1
C5 O2 H2 109.4
C6 O3 H3 109.2
C17 O4 H4 138.6
C17' O4' H4' 103.8

loop_
_geom_bond_atom_site_label_1
_geom_bond_atom_site_label_2
_geom_bond_distance
C1 C10 1.514(4)
C1 C2 1.531(5)
C1 C5 1.559(4)
C1 H1 0.9800
C2 C3 1.533(6)
C2 H2A 0.9700
C2 H2B 0.9700
C3 O1 1.439(5)
C3 C4 1.542(5)
C3 H3C 0.9800
C4 C18 1.535(5)
C4 C19 1.538(5)
C4 C5 1.547(4)
C5 O2 1.436(4)
C5 C6 1.525(5)
C6 O3 1.426(4)
C6 C7 1.530(5)
C6 H6 0.9800
C7 C8 1.535(5)
C7 H7A 0.9700
C7 H7B 0.9700
C8 C15' 1.5200(13)
C8 C15 1.5204(13)
C8 C14 1.535(5)
C8 C9 1.579(6)
C9 C10 1.496(6)
C9 C11 1.551(5)
C9 H9 0.9800
C10 C20 1.321(5)
C11 C12 1.508(7)
C11 H11A 0.9700
C11 H11B 0.9700
C12 C13 1.495(9)
C12 H12A 0.9700
C12 H12B 0.9700
C13 C16' 1.5190(12)
C13 C16 1.5215(11)
C13 C14 1.526(7)
C13 H13 0.9800
C13 H13' 1.0168
C14 H14A 0.9700
C14 H14B 0.9700
C15 C16 1.3401(11)
C15 H15 0.9300
C16 C17 1.673(9)
C17 O4 1.4313(12)
C17 H17A 0.9700
C17 H17B 0.9700
C17 H4' 0.9231
C15' C16' 1.3397(11)
C15' H15' 0.9300
C16' C17' 1.467(8)
C17' O4' 1.4295(12)
C17' H17C 0.9700
C17' H17D 0.9700
C19 H19A 0.9600
C19 H19B 0.9600
C19 H19C 0.9600
C18 H18A 0.9600
C18 H18B 0.9600
C18 H18C 0.9600
C20 H20A 0.9300
C20 H20B 0.9300
O1 H1O 0.8200
O2 H2 0.8199
O3 H3 0.8200
O4 H4 0.8199
O4' H4' 0.8184

loop_
_geom_torsion_atom_site_label_1
_geom_torsion_atom_site_label_2
_geom_torsion_atom_site_label_3
_geom_torsion_atom_site_label_4
_geom_torsion
C10 C1 C2 C3 -136.4(3)
C5 C1 C2 C3 -11.0(4)
C1 C2 C3 O1 105.7(3)
C1 C2 C3 C4 -15.9(4)
O1 C3 C4 C18 39.2(5)
C2 C3 C4 C18 159.3(3)
O1 C3 C4 C19 158.3(4)
C2 C3 C4 C19 -81.7(4)
O1 C3 C4 C5 -83.7(4)
C2 C3 C4 C5 36.4(3)
C18 C4 C5 O2 -48.4(4)
C19 C4 C5 O2 -172.3(3)
C3 C4 C5 O2 73.2(3)
C18 C4 C5 C6 73.5(4)
C19 C4 C5 C6 -50.5(4)
C3 C4 C5 C6 -165.0(3)
C18 C4 C5 C1 -164.3(3)
C19 C4 C5 C1 71.7(3)
C3 C4 C5 C1 -42.8(3)
C10 C1 C5 O2 51.1(3)
C2 C1 C5 O2 -78.0(3)
C10 C1 C5 C6 -72.0(3)
C2 C1 C5 C6 158.9(3)
C10 C1 C5 C4 162.7(3)
C2 C1 C5 C4 33.6(3)
O2 C5 C6 O3 57.8(3)
C4 C5 C6 O3 -61.2(3)
C1 C5 C6 O3 -178.7(2)
O2 C5 C6 C7 -65.6(3)
C4 C5 C6 C7 175.4(2)
C1 C5 C6 C7 57.8(3)
O3 C6 C7 C8 159.5(3)
C5 C6 C7 C8 -77.9(4)
C6 C7 C8 C15' -146.1(4)
C6 C7 C8 C15 -172.2(5)
C6 C7 C8 C14 -49.5(5)
C6 C7 C8 C9 77.4(4)
C15' C8 C9 C10 -149.8(4)
C15 C8 C9 C10 -142.7(3)
C7 C8 C9 C10 -20.9(4)
C14 C8 C9 C10 109.3(4)
C15' C8 C9 C11 84.8(5)
C15 C8 C9 C11 91.9(3)
C7 C8 C9 C11 -146.3(3)
C14 C8 C9 C11 -16.1(4)
C11 C9 C10 C20 -107.7(4)
C8 C9 C10 C20 126.8(4)
C11 C9 C10 C1 72.9(4)
C8 C9 C10 C1 -52.6(4)
C2 C1 C10 C20 35.7(5)
C5 C1 C10 C20 -86.0(4)
C2 C1 C10 C9 -144.9(3)
C5 C1 C10 C9 93.4(3)
C10 C9 C11 C12 -167.5(4)
C8 C9 C11 C12 -38.6(5)
C9 C11 C12 C13 35.6(6)
C11 C12 C13 C16' -89.9(6)
C11 C12 C13 C16 -86.5(5)
C11 C12 C13 C14 22.9(5)
C12 C13 C14 C8 -76.2(4)
C16' C13 C14 C8 60.9(4)
C16 C13 C14 C8 31.9(6)
C15' C8 C14 C13 -52.7(4)
C15 C8 C14 C13 -31.4(5)
C7 C8 C14 C13 -159.7(3)
C9 C8 C14 C13 70.6(4)
C15' C8 C15 C16 74.3(11)
C7 C8 C15 C16 147.4(8)
C14 C8 C15 C16 19.4(9)
C9 C8 C15 C16 -91.8(8)
C8 C15 C16 C13 1.7(12)
C8 C15 C16 C17 165.2(8)
C12 C13 C16 C15 91.7(9)
C16' C13 C16 C15 -93.1(11)
C14 C13 C16 C15 -22.1(10)
C12 C13 C16 C17 -70.0(10)
C16' C13 C16 C17 105.1(11)
C14 C13 C16 C17 176.1(9)
C15 C16 C17 O4 -31.7(17)
C13 C16 C17 O4 128.7(11)
C15 C8 C15' C16' -100.8(9)
C7 C8 C15' C16' 142.9(6)
C14 C8 C15' C16' 26.9(6)
C9 C8 C15' C16' -84.6(7)
C8 C15' C16' C17' 167.8(6)
C8 C15' C16' C13 9.5(8)
C12 C13 C16' C15' 78.4(8)
C16 C13 C16' C15' 71.9(7)
C14 C13 C16' C15' -41.2(6)
C12 C13 C16' C17' -82.1(8)
C16 C13 C16' C17' -88.5(9)
C14 C13 C16' C17' 158.3(6)
C15' C16' C17' O4' -126.5(7)
C13 C16' C17' O4' 28.2(9)
